data_2219564
loop_
_publ_author_name
'Zheng, Yun-Fa'
'Yang, Ming-Hua'

_publ_section_title
(<i>E</i>)-4-(5-Hydroxy-2-methylbenzylideneamino)-1,5-dimethyl-2-phenyl-1<i>H</i>-pyrazol-3(2<i>H</i>)-one
_journal_coeditor_code DN2375
_journal_issue 10
_journal_name_full 'Acta Crystallographica Section E'
_journal_page_first o2017
_journal_paper_doi 10.1107/S1600536808029930
_journal_volume 64
_journal_year 2008
_chemical_formula_iupac 'C19 H19 N3 O2'
_chemical_formula_moiety 'C19 H19 N3 O2'
_chemical_formula_sum 'C19 H19 N3 O2'
_chemical_formula_weight 321.37
_chemical_name_systematic
;
(<i>E</i>)-4-(5-Hydroxy-2-methylbenzylideneamino)-1,5-dimethyl-2-phenyl-
1<i>H</i>-pyrazol-3(2<i>H</i>)-one
;
_space_group_IT_number 14
_symmetry_cell_setting monoclinic
_symmetry_space_group_name_Hall '-P 2yn'
_symmetry_space_group_name_H-M 'P 1 21/n 1'
_atom_sites_solution_hydrogens geom
_atom_sites_solution_primary direct
_atom_sites_solution_secondary difmap
_audit_creation_method SHELXL-97
_cell_angle_alpha 90.0
_cell_angle_beta 104.01(3)
_cell_angle_gamma 90.0
_cell_formula_units_Z 4
_cell_length_a 12.030(2)
_cell_length_b 7.1400(14)
_cell_length_c 20.210(4)
_cell_measurement_reflns_used 3038
_cell_measurement_temperature 298(2)
_cell_measurement_theta_max 25.20
_cell_measurement_theta_min 3.04
_cell_volume 1684.3(6)
_computing_cell_refinement 'SAINT (Bruker, 1999)'
_computing_data_collection 'SMART (Bruker, 1998)'
_computing_data_reduction 'SAINT (Bruker, 1999)'
_computing_molecular_graphics
;
ORTEPIII (Burnett & Johnson, 1996), ORTEP-3 for Windows (Farrugia,
1997) and
PLATON (Spek, 2003)
;
_computing_publication_material 'SHELXL97 (Sheldrick, 2008)'
_computing_structure_refinement 'SHELXL97 (Sheldrick, 2008)'
_computing_structure_solution 'SHELXS97 (Sheldrick, 2008)'
_diffrn_ambient_temperature 298(2)
_diffrn_measured_fraction_theta_full 0.999
_diffrn_measured_fraction_theta_max 0.999
_diffrn_measurement_device_type 'Bruker APEXII area-detector'
_diffrn_measurement_method '\f and \w'
_diffrn_radiation_monochromator graphite
_diffrn_radiation_source 'fine-focus sealed tube'
_diffrn_radiation_type MoK\a
_diffrn_radiation_wavelength 0.71073
_diffrn_reflns_av_R_equivalents 0.0255
_diffrn_reflns_av_sigmaI/netI 0.0213
_diffrn_reflns_limit_h_max 14
_diffrn_reflns_limit_h_min -14
_diffrn_reflns_limit_k_max 8
_diffrn_reflns_limit_k_min -8
_diffrn_reflns_limit_l_max 24
_diffrn_reflns_limit_l_min -24
_diffrn_reflns_number 12992
_diffrn_reflns_theta_full 25.20
_diffrn_reflns_theta_max 25.20
_diffrn_reflns_theta_min 3.04
_diffrn_standards_interval_count 0
_diffrn_standards_interval_time 0
_diffrn_standards_number 0
_exptl_absorpt_coefficient_mu 0.084
_exptl_absorpt_correction_T_max 0.971
_exptl_absorpt_correction_T_min 0.965
_exptl_absorpt_correction_type multi-scan
_exptl_absorpt_process_details '(SADABS; Sheldrick, 1996)'
_exptl_crystal_colour colourless
_exptl_crystal_density_diffrn 1.267
_exptl_crystal_density_method 'not measured'
_exptl_crystal_description block
_exptl_crystal_F_000 680
_exptl_crystal_size_max 0.28
_exptl_crystal_size_mid 0.27
_exptl_crystal_size_min 0.23
_refine_diff_density_max 0.187
_refine_diff_density_min -0.176
_refine_ls_extinction_method none
_refine_ls_goodness_of_fit_ref 1.111
_refine_ls_hydrogen_treatment constr
_refine_ls_matrix_type full
_refine_ls_number_parameters 220
_refine_ls_number_reflns 3038
_refine_ls_number_restraints 0
_refine_ls_restrained_S_all 1.111
_refine_ls_R_factor_all 0.0582
_refine_ls_R_factor_gt 0.0369
_refine_ls_shift/su_max 0.003
_refine_ls_shift/su_mean 0.000
_refine_ls_structure_factor_coef Fsqd
_refine_ls_weighting_details 'calc w=1/[\s^2^(Fo^2^)+(0.0593P)^2^+0.1685P] where P=(Fo^2^+2Fc^2^)/3'
_refine_ls_weighting_scheme calc
_refine_ls_wR_factor_gt 0.0966
_refine_ls_wR_factor_ref 0.1172
_reflns_number_gt 2101
_reflns_number_total 3038
_reflns_threshold_expression I>2\s(I)
_cod_data_source_file dn2375.cif
_cod_data_source_block I
_cod_depositor_comments
;
The following automatic conversions were performed:
'_symmetry_cell_setting' value 'Monoclinic' changed to 'monoclinic'
according to '/home/saulius/struct/CIF-dictionaries/cif_core.dic'
dictionary named 'cif_core.dic' version 2.4.1 from 2010-06-29.

Automatic conversion script
Id: cif_fix_enum 1527 2010-12-29 10:47:43Z saulius 

The following automatic conversions were performed:

'_symmetry_cell_setting' value 'Monoclinic' changed to 'monoclinic'
according to /home/saulius/struct/CIF-dictionaries/cif_core.dic
dictionary named 'cif_core.dic' version 2.4.1 from 2010-06-29.

Automatic conversion script
Id: cif_fix_values 1715 2011-07-08 13:25:40Z adriana 
;
_cod_original_cell_volume 1684.4(6)
_cod_original_sg_symbol_H-M 'P 21/n'
_cod_database_code 2219564
_cod_database_fobs_code 2219564

loop_
_symmetry_equiv_pos_as_xyz
'x, y, z'
'-x+1/2, y+1/2, -z+1/2'
'-x, -y, -z'
'x-1/2, -y-1/2, z-1/2'

loop_
_atom_site_type_symbol
_atom_site_label
_atom_site_fract_x
_atom_site_fract_y
_atom_site_fract_z
_atom_site_U_iso_or_equiv
_atom_site_adp_type
_atom_site_calc_flag
_atom_site_refinement_flags
_atom_site_occupancy
N N1 0.54536(10) 0.08488(19) 0.09989(7) 0.0484(4) Uani d . 1
N N2 0.84821(10) 0.10229(18) 0.18740(7) 0.0478(4) Uani d . 1
N N3 0.82904(11) 0.27459(18) 0.15274(7) 0.0489(4) Uani d . 1
O O1 0.74035(9) -0.16626(16) 0.18989(7) 0.0607(4) Uani d . 1
O O2 0.35066(11) 0.19101(19) 0.01845(7) 0.0721(4) Uani d . 1
H H2 0.4177 0.1999 0.0399 0.108 Uiso calc R 1
C C1 1.03702(13) 0.0611(2) 0.16517(8) 0.0500(4) Uani d . 1
H H1 1.0178 0.1448 0.1289 0.060 Uiso calc R 1
C C2 1.14339(14) -0.0241(3) 0.18084(9) 0.0569(5) Uani d . 1
H H2A 1.1959 0.0045 0.1553 0.068 Uiso calc R 1
C C3 1.17288(15) -0.1505(3) 0.23369(11) 0.0659(5) Uani d . 1
H H3 1.2445 -0.2076 0.2436 0.079 Uiso calc R 1
C C4 1.09553(15) -0.1913(3) 0.27139(10) 0.0667(5) Uani d . 1
H H4 1.1144 -0.2776 0.3068 0.080 Uiso calc R 1
C C5 0.98929(14) -0.1047(2) 0.25717(9) 0.0549(5) Uani d . 1
H H5 0.9378 -0.1311 0.2836 0.066 Uiso calc R 1
C C6 0.95980(12) 0.0212(2) 0.20351(8) 0.0433(4) Uani d . 1
C C7 0.74648(13) -0.0029(2) 0.17136(9) 0.0469(4) Uani d . 1
C C8 0.66180(13) 0.1204(2) 0.13035(8) 0.0454(4) Uani d . 1
C C9 0.71364(13) 0.2853(2) 0.12208(8) 0.0472(4) Uani d . 1
C C10 0.66222(17) 0.4584(2) 0.08666(11) 0.0650(5) Uani d . 1
H H10A 0.5826 0.4372 0.0659 0.097 Uiso calc R 1
H H10B 0.7013 0.4912 0.0521 0.097 Uiso calc R 1
H H10C 0.6696 0.5588 0.1191 0.097 Uiso calc R 1
C C11 0.89730(16) 0.4347(2) 0.18612(10) 0.0618(5) Uani d . 1
H H11A 0.8869 0.5390 0.1552 0.093 Uiso calc R 1
H H11B 0.9768 0.4006 0.1986 0.093 Uiso calc R 1
H H11C 0.8727 0.4689 0.2263 0.093 Uiso calc R 1
C C12 0.49748(13) -0.0712(2) 0.10893(9) 0.0494(4) Uani d . 1
H H12 0.5403 -0.1634 0.1362 0.059 Uiso calc R 1
C C13 0.37643(13) -0.1053(2) 0.07677(8) 0.0469(4) Uani d . 1
C C14 0.30773(14) 0.0258(2) 0.03279(9) 0.0524(4) Uani d . 1
C C15 0.19260(15) -0.0150(3) 0.00338(9) 0.0630(5) Uani d . 1
H H15 0.1475 0.0710 -0.0258 0.076 Uiso calc R 1
C C16 0.14615(15) -0.1806(3) 0.01736(9) 0.0625(5) Uani d . 1
H H16 0.0694 -0.2050 -0.0025 0.075 Uiso calc R 1
C C17 0.21076(14) -0.3139(3) 0.06057(9) 0.0581(5) Uani d . 1
C C18 0.15794(18) -0.4936(3) 0.07672(13) 0.0859(7) Uani d . 1
H H18A 0.2150 -0.5676 0.1070 0.129 Uiso calc PR 0.50
H H18B 0.1283 -0.5621 0.0353 0.129 Uiso calc PR 0.50
H H18C 0.0968 -0.4660 0.0981 0.129 Uiso calc PR 0.50
H H18D 0.0784 -0.4962 0.0533 0.129 Uiso calc PR 0.50
H H18E 0.1651 -0.5017 0.1250 0.129 Uiso calc PR 0.50
H H18F 0.1966 -0.5978 0.0622 0.129 Uiso calc PR 0.50
C C19 0.32577(13) -0.2731(2) 0.08928(9) 0.0546(4) Uani d . 1
H H19 0.3703 -0.3611 0.1178 0.066 Uiso calc R 1

loop_
_atom_site_aniso_label
_atom_site_aniso_U_11
_atom_site_aniso_U_22
_atom_site_aniso_U_33
_atom_site_aniso_U_12
_atom_site_aniso_U_13
_atom_site_aniso_U_23
N1 0.0449(8) 0.0456(8) 0.0570(8) 0.0014(6) 0.0167(6) -0.0045(6)
N2 0.0432(7) 0.0360(7) 0.0657(9) -0.0001(6) 0.0162(6) 0.0038(6)
N3 0.0522(8) 0.0338(7) 0.0632(9) -0.0023(6) 0.0190(7) 0.0010(6)
O1 0.0527(7) 0.0390(7) 0.0894(9) -0.0031(5) 0.0155(6) 0.0106(6)
O2 0.0633(8) 0.0671(9) 0.0836(10) 0.0044(7) 0.0131(7) 0.0225(7)
C1 0.0485(9) 0.0541(10) 0.0469(9) -0.0024(8) 0.0108(7) -0.0004(8)
C2 0.0462(9) 0.0640(12) 0.0617(11) -0.0030(8) 0.0157(8) -0.0062(9)
C3 0.0460(10) 0.0657(13) 0.0818(14) 0.0045(9) 0.0072(9) 0.0020(11)
C4 0.0594(11) 0.0615(12) 0.0729(13) 0.0021(9) 0.0040(9) 0.0177(10)
C5 0.0528(10) 0.0541(11) 0.0582(11) -0.0057(8) 0.0139(8) 0.0056(9)
C6 0.0412(8) 0.0386(9) 0.0492(9) -0.0047(7) 0.0092(7) -0.0046(7)
C7 0.0444(9) 0.0396(9) 0.0596(10) -0.0003(7) 0.0180(7) -0.0028(8)
C8 0.0449(9) 0.0402(9) 0.0543(10) 0.0023(7) 0.0182(7) -0.0031(7)
C9 0.0494(9) 0.0414(9) 0.0536(10) 0.0036(7) 0.0176(7) -0.0031(7)
C10 0.0704(12) 0.0459(11) 0.0794(13) 0.0078(9) 0.0196(10) 0.0107(9)
C11 0.0649(11) 0.0410(10) 0.0824(13) -0.0108(8) 0.0234(10) -0.0065(9)
C12 0.0448(9) 0.0455(10) 0.0584(10) 0.0048(7) 0.0137(7) -0.0030(8)
C13 0.0424(8) 0.0487(10) 0.0507(9) 0.0034(7) 0.0135(7) -0.0051(8)
C14 0.0536(10) 0.0530(11) 0.0520(10) 0.0042(8) 0.0152(8) 0.0028(8)
C15 0.0528(10) 0.0784(14) 0.0532(11) 0.0096(10) 0.0042(8) 0.0047(10)
C16 0.0475(10) 0.0798(14) 0.0563(11) -0.0026(9) 0.0051(8) -0.0087(10)
C17 0.0498(9) 0.0611(11) 0.0628(11) -0.0055(9) 0.0122(8) -0.0103(9)
C18 0.0655(13) 0.0754(15) 0.1124(18) -0.0206(11) 0.0128(12) -0.0031(13)
C19 0.0469(9) 0.0509(10) 0.0647(11) 0.0027(8) 0.0108(8) -0.0023(9)

loop_
_atom_type_symbol
_atom_type_description
_atom_type_scat_dispersion_real
_atom_type_scat_dispersion_imag
_atom_type_scat_source
C C 0.0033 0.0016 'International Tables Vol C Tables 4.2.6.8 and 6.1.1.4'
H H 0.0000 0.0000 'International Tables Vol C Tables 4.2.6.8 and 6.1.1.4'
N N 0.0061 0.0033 'International Tables Vol C Tables 4.2.6.8 and 6.1.1.4'
O O 0.0106 0.0060 'International Tables Vol C Tables 4.2.6.8 and 6.1.1.4'

loop_
_geom_angle_atom_site_label_1
_geom_angle_atom_site_label_2
_geom_angle_atom_site_label_3
_geom_angle
C12 N1 C8 121.67(14)
C7 N2 N3 108.89(12)
C7 N2 C6 123.74(13)
N3 N2 C6 120.05(12)
C9 N3 N2 107.34(12)
C9 N3 C11 123.52(14)
N2 N3 C11 116.40(13)
C14 O2 H2 109.5
C6 C1 C2 119.58(16)
C6 C1 H1 120.2
C2 C1 H1 120.2
C3 C2 C1 121.07(18)
C3 C2 H2A 119.5
C1 C2 H2A 119.5
C4 C3 C2 119.25(17)
C4 C3 H3 120.4
C2 C3 H3 120.4
C3 C4 C5 120.45(18)
C3 C4 H4 119.8
C5 C4 H4 119.8
C4 C5 C6 119.99(17)
C4 C5 H5 120.0
C6 C5 H5 120.0
C1 C6 C5 119.64(15)
C1 C6 N2 120.95(15)
C5 C6 N2 119.37(14)
O1 C7 N2 123.25(15)
O1 C7 C8 131.64(15)
N2 C7 C8 105.10(14)
C9 C8 N1 122.57(15)
C9 C8 C7 108.46(14)
N1 C8 C7 128.93(15)
C8 C9 N3 109.78(14)
C8 C9 C10 128.96(15)
N3 C9 C10 121.26(15)
C9 C10 H10A 109.5
C9 C10 H10B 109.5
H10A C10 H10B 109.5
C9 C10 H10C 109.5
H10A C10 H10C 109.5
H10B C10 H10C 109.5
N3 C11 H11A 109.5
N3 C11 H11B 109.5
H11A C11 H11B 109.5
N3 C11 H11C 109.5
H11A C11 H11C 109.5
H11B C11 H11C 109.5
N1 C12 C13 120.77(15)
N1 C12 H12 119.6
C13 C12 H12 119.6
C19 C13 C14 117.94(15)
C19 C13 C12 119.56(15)
C14 C13 C12 122.50(16)
O2 C14 C15 118.85(16)
O2 C14 C13 121.29(15)
C15 C14 C13 119.86(17)
C16 C15 C14 120.31(17)
C16 C15 H15 119.8
C14 C15 H15 119.8
C15 C16 C17 121.76(17)
C15 C16 H16 119.1
C17 C16 H16 119.1
C16 C17 C19 117.67(17)
C16 C17 C18 121.21(17)
C19 C17 C18 121.12(18)
C17 C18 H18A 109.5
C17 C18 H18B 109.5
H18A C18 H18B 109.5
C17 C18 H18C 109.5
H18A C18 H18C 109.5
H18B C18 H18C 109.5
C17 C18 H18D 109.5
H18A C18 H18D 141.1
H18B C18 H18D 56.3
H18C C18 H18D 56.3
C17 C18 H18E 109.5
H18A C18 H18E 56.3
H18B C18 H18E 141.1
H18C C18 H18E 56.3
H18D C18 H18E 109.5
C17 C18 H18F 109.5
H18A C18 H18F 56.3
H18B C18 H18F 56.3
H18C C18 H18F 141.1
H18D C18 H18F 109.5
H18E C18 H18F 109.5
C13 C19 C17 122.45(16)
C13 C19 H19 118.8
C17 C19 H19 118.8

loop_
_geom_bond_atom_site_label_1
_geom_bond_atom_site_label_2
_geom_bond_distance
N1 C12 1.288(2)
N1 C8 1.410(2)
N2 C7 1.405(2)
N2 N3 1.4068(18)
N2 C6 1.425(2)
N3 C9 1.379(2)
N3 C11 1.472(2)
O1 C7 1.2330(19)
O2 C14 1.347(2)
O2 H2 0.8200
C1 C6 1.376(2)
C1 C2 1.383(2)
C1 H1 0.9300
C2 C3 1.378(3)
C2 H2A 0.9300
C3 C4 1.369(3)
C3 H3 0.9300
C4 C5 1.386(3)
C4 H4 0.9300
C5 C6 1.387(2)
C5 H5 0.9300
C7 C8 1.446(2)
C8 C9 1.361(2)
C9 C10 1.486(2)
C10 H10A 0.9600
C10 H10B 0.9600
C10 H10C 0.9600
C11 H11A 0.9600
C11 H11B 0.9600
C11 H11C 0.9600
C12 C13 1.464(2)
C12 H12 0.9300
C13 C19 1.395(2)
C13 C14 1.412(2)
C14 C15 1.399(2)
C15 C16 1.366(3)
C15 H15 0.9300
C16 C17 1.394(3)
C16 H16 0.9300
C17 C19 1.395(2)
C17 C18 1.503(3)
C18 H18A 0.9600
C18 H18B 0.9600
C18 H18C 0.9600
C18 H18D 0.9600
C18 H18E 0.9600
C18 H18F 0.9600
C19 H19 0.9300

loop_
_geom_hbond_atom_site_label_D
_geom_hbond_atom_site_label_H
_geom_hbond_atom_site_label_A
_geom_hbond_site_symmetry_A
_geom_hbond_distance_DH
_geom_hbond_distance_HA
_geom_hbond_distance_DA
_geom_hbond_angle_DHA
O2 H2 N1 . 0.82 1.90 2.6275(19) 147.6
C10 H10C O1 1_565 0.96 2.46 3.386(2) 162.8
